data_4348540
loop_
_publ_author_name
'Borrajo-Calleja, Gustavo M'
'de Juli\'an, Eire'
'Bay\'on, Esther'
'D\'iez, Josefina'
'Lastra, Elena'
'Merino, Isabel'
'Gamasa, M. Pilar'

_publ_section_title
;
 Synthesis of Silver(I) and Gold(I) Complexes Containing Enantiopure Pybox
 Ligands. First Assays on the Silver(I)-Catalyzed Asymmetric Addition of
 Alkynes to Imines.
;
_journal_issue 17
_journal_name_full 'Inorganic chemistry'
_journal_page_first 8794
_journal_page_last 8807
_journal_paper_doi 10.1021/acs.inorgchem.6b01323
_journal_volume 55
_journal_year 2016
_chemical_absolute_configuration ad
_chemical_compound_source synthesis
_chemical_formula_moiety 'C43 H42 Ag2 F3 N6 O7 S, C F3 O3 S'
_chemical_formula_sum 'C44 H42 Ag2 F6 N6 O10 S2'
_chemical_formula_weight 1208.69
_space_group_crystal_system monoclinic
_space_group_IT_number 4
_space_group_name_Hall 'P 2yb'
_space_group_name_H-M_alt 'P 1 21 1'
_atom_sites_solution_hydrogens geom
_audit_creation_method SHELXL-2014
_cell_angle_alpha 90
_cell_angle_beta 111.442(2)
_cell_angle_gamma 90
_cell_formula_units_Z 4
_cell_length_a 18.8039(3)
_cell_length_b 12.5654(1)
_cell_length_c 21.0568(3)
_cell_measurement_reflns_used 17032
_cell_measurement_temperature 123(2)
_cell_measurement_theta_max 74.4532
_cell_measurement_theta_min 3.5145
_cell_volume 4630.92(12)
_computing_cell_refinement
;
CrysAlisPro, Agilent Technologies,
Version 1.171.35.19 (release 27-10-2011 CrysAlis171 .NET)
(compiled Oct 27 2011,15:02:11)
;
_computing_data_collection
;
CrysAlisPro, Agilent Technologies,
Version 1.171.35.19 (release 27-10-2011 CrysAlis171 .NET)
(compiled Oct 27 2011,15:02:11)
;
_computing_data_reduction
;
CrysAlisPro, Agilent Technologies,
Version 1.171.35.19 (release 27-10-2011 CrysAlis171 .NET)
(compiled Oct 27 2011,15:02:11)
;
_computing_molecular_graphics 'PLATON (Spek, 2008)'
_computing_publication_material 'WinGX publication routines (Farrugia, 2012'
_computing_structure_refinement 'SHELXL-97 (Sheldrick, 2008)'
_computing_structure_solution SIR-92
_diffrn_ambient_temperature 123(2)
_diffrn_detector_area_resol_mean 8.2640
_diffrn_measured_fraction_theta_full 0.999
_diffrn_measured_fraction_theta_max 0.982
_diffrn_measurement_device_type 'Nova (Cu) X-ray Source'
_diffrn_measurement_method '\w scans'
_diffrn_radiation_monochromator graphite
_diffrn_radiation_source 'Nova (Cu) X-ray Source'
_diffrn_radiation_type CuK\a
_diffrn_radiation_wavelength 1.5418
_diffrn_reflns_av_R_equivalents 0.0490
_diffrn_reflns_av_unetI/netI 0.0593
_diffrn_reflns_Laue_measured_fraction_full 0.999
_diffrn_reflns_Laue_measured_fraction_max 0.982
_diffrn_reflns_limit_h_max 23
_diffrn_reflns_limit_h_min -23
_diffrn_reflns_limit_k_max 15
_diffrn_reflns_limit_k_min -15
_diffrn_reflns_limit_l_max 25
_diffrn_reflns_limit_l_min -26
_diffrn_reflns_number 37484
_diffrn_reflns_point_group_measured_fraction_full 0.999
_diffrn_reflns_point_group_measured_fraction_max 0.968
_diffrn_reflns_theta_full 67.684
_diffrn_reflns_theta_max 74.626
_diffrn_reflns_theta_min 3.954
_exptl_absorpt_coefficient_mu 8.412
_exptl_absorpt_correction_T_max 1.00000
_exptl_absorpt_correction_T_min 0.76996
_exptl_absorpt_correction_type multi-scan
_exptl_absorpt_process_details
;
CrysAlisPro, Agilent Technologies,
Version 1.171.35.19 (release 27-10-2011 CrysAlis171 .NET)
(compiled Oct 27 2011,15:02:11)
Empirical absorption correction using spherical harmonics,
 implemented in SCALE3 ABSPACK scaling algorithm.
;
_exptl_crystal_colour colourless
_exptl_crystal_density_diffrn 1.734
_exptl_crystal_description prism
_exptl_crystal_F_000 2432
_exptl_crystal_size_max 0.144
_exptl_crystal_size_mid 0.105
_exptl_crystal_size_min 0.04
_refine_diff_density_max 1.163
_refine_diff_density_min -1.177
_refine_diff_density_rms 0.097
_refine_ls_abs_structure_details
;
 Flack x determined using 6290 quotients [(I+)-(I-)]/[(I+)+(I-)]
 (Parsons, Flack and Wagner, Acta Cryst. B69 (2013) 249-259).
;
_refine_ls_abs_structure_Flack -0.030(8)
_refine_ls_extinction_method none
_refine_ls_goodness_of_fit_ref 1.017
_refine_ls_hydrogen_treatment constr
_refine_ls_matrix_type full
_refine_ls_number_parameters 1269
_refine_ls_number_reflns 18384
_refine_ls_number_restraints 49
_refine_ls_restrained_S_all 1.020
_refine_ls_R_factor_all 0.0635
_refine_ls_R_factor_gt 0.0520
_refine_ls_shift/su_max 0.001
_refine_ls_shift/su_mean 0.000
_refine_ls_structure_factor_coef Fsqd
_refine_ls_weighting_details 'w=1/[\s^2^(Fo^2^)+(0.0777P)^2^+3.5145P] where P=(Fo^2^+2Fc^2^)/3'
_refine_ls_weighting_scheme calc
_refine_ls_wR_factor_gt 0.1304
_refine_ls_wR_factor_ref 0.1416
_reflns_Friedel_coverage 0.881
_reflns_Friedel_fraction_full 0.998
_reflns_Friedel_fraction_max 0.952
_reflns_number_gt 15594
_reflns_number_total 18384
_reflns_threshold_expression 'I > 2\s(I)'
_cod_data_source_file ic6b01323_si_001.cif
_cod_data_source_block 5
_cod_original_sg_symbol_H-M 'P 21'
_cod_database_code 4348540
_shelx_space_group_comment
;
The symmetry employed for this shelxl refinement is uniquely defined
by the following loop, which should always be used as a source of
symmetry information in preference to the above space-group names.
They are only intended as comments.
;
_shelxl_version_number 2014-3

loop_
_space_group_symop_operation_xyz
'x, y, z'
'-x, y+1/2, -z'

loop_
_atom_site_label
_atom_site_type_symbol
_atom_site_fract_x
_atom_site_fract_y
_atom_site_fract_z
_atom_site_U_iso_or_equiv
_atom_site_adp_type
_atom_site_occupancy
_atom_site_site_symmetry_order
_atom_site_calc_flag
_atom_site_refinement_flags_posn
_atom_site_refinement_flags_adp
C1 C -0.4178(6) 0.2754(8) -0.7034(6) 0.039(2) Uani 1 1 d . .
C2 C -0.3614(6) 0.3174(9) -0.6448(6) 0.045(2) Uani 1 1 d . .
H2 H -0.3445 0.2794 -0.6041 0.054 Uiso 1 1 calc R U
C3 C -0.3317(7) 0.4162(10) -0.6490(7) 0.057(3) Uani 1 1 d . .
H3 H -0.2943 0.4451 -0.6106 0.069 Uiso 1 1 calc R U
C4 C -0.3566(6) 0.4729(9) -0.7093(7) 0.051(3) Uani 1 1 d . .
H4 H -0.3349 0.5388 -0.7113 0.061 Uiso 1 1 calc R U
C5 C -0.4136(6) 0.4326(8) -0.7669(6) 0.043(2) Uani 1 1 d . .
H5 H -0.4307 0.4716 -0.8072 0.052 Uiso 1 1 calc R U
C6 C -0.4447(6) 0.3341(8) -0.7638(6) 0.038(2) Uani 1 1 d . .
C7 C -0.5060(7) 0.2766(8) -0.8188(6) 0.044(2) Uani 1 1 d . .
H7A H -0.4900 0.2605 -0.8566 0.053 Uiso 1 1 calc R U
H7B H -0.5525 0.3186 -0.8355 0.053 Uiso 1 1 calc R U
C8 C -0.5184(5) 0.1743(8) -0.7848(5) 0.038(2) Uani 1 1 d . .
H8 H -0.5704 0.1715 -0.7845 0.045 Uiso 1 1 calc R U
C9 C -0.4584(6) 0.1706(8) -0.7111(5) 0.039(2) Uani 1 1 d . .
H9 H -0.4824 0.1619 -0.6772 0.047 Uiso 1 1 calc R U
C10 C -0.4383(5) 0.0360(8) -0.7706(4) 0.0315(19) Uani 1 1 d . .
C11 C -0.4103(5) -0.0639(8) -0.7912(5) 0.0324(19) Uani 1 1 d . .
C12 C -0.4572(6) -0.1208(8) -0.8479(5) 0.037(2) Uani 1 1 d . .
H12 H -0.5057 -0.0965 -0.8742 0.045 Uiso 1 1 calc R U
C13 C -0.4290(6) -0.2149(8) -0.8638(5) 0.042(2) Uani 1 1 d . .
H13 H -0.4582 -0.2547 -0.9015 0.051 Uiso 1 1 calc R U
C14 C -0.3567(6) -0.2488(8) -0.8227(5) 0.035(2) Uani 1 1 d . .
H14 H -0.3375 -0.3135 -0.8308 0.042 Uiso 1 1 calc R U
C15 C -0.3140(6) -0.1842(7) -0.7695(5) 0.0323(19) Uani 1 1 d . .
C16 C -0.2323(5) -0.2081(7) -0.7300(4) 0.0283(18) Uani 1 1 d . .
C17 C -0.1084(5) -0.1960(7) -0.6697(5) 0.0291(17) Uani 1 1 d . .
H17 H -0.0690 -0.1635 -0.6837 0.035 Uiso 1 1 calc R U
C18 C -0.1264(6) -0.3119(8) -0.6966(5) 0.037(2) Uani 1 1 d . .
H18 H -0.1009 -0.3303 -0.7282 0.044 Uiso 1 1 calc R U
C19 C -0.1020(6) -0.3855(7) -0.6342(5) 0.040(2) Uani 1 1 d . .
H19A H -0.1442 -0.4302 -0.6346 0.049 Uiso 1 1 calc R U
H19B H -0.0597 -0.4305 -0.6332 0.049 Uiso 1 1 calc R U
C20 C -0.0782(5) -0.3103(7) -0.5735(5) 0.0316(19) Uani 1 1 d . .
C21 C -0.0522(6) -0.3370(8) -0.5043(5) 0.039(2) Uani 1 1 d . .
H21 H -0.0481 -0.4080 -0.4908 0.047 Uiso 1 1 calc R U
C22 C -0.0330(6) -0.2572(10) -0.4563(5) 0.043(2) Uani 1 1 d . .
H22 H -0.0160 -0.2745 -0.4102 0.052 Uiso 1 1 calc R U
C23 C -0.0388(6) -0.1499(9) -0.4760(6) 0.042(2) Uani 1 1 d . .
H23 H -0.0266 -0.0963 -0.4434 0.051 Uiso 1 1 calc R U
C24 C -0.0629(5) -0.1248(8) -0.5454(5) 0.0341(19) Uani 1 1 d . .
H24 H -0.0660 -0.0541 -0.5593 0.041 Uiso 1 1 calc R U
C25 C -0.0824(5) -0.2058(7) -0.5934(5) 0.0299(18) Uani 1 1 d . .
C26 C -0.2905(7) 0.1495(9) -0.8291(6) 0.050(3) Uani 1 1 d . .
H26A H -0.2953 0.1037 -0.7944 0.075 Uiso 1 1 calc R U
H26B H -0.2515 0.1224 -0.8441 0.075 Uiso 1 1 calc R U
H26C H -0.3382 0.1520 -0.8671 0.075 Uiso 1 1 calc R U
C27 C -0.2684(7) 0.3382(10) -0.8561(6) 0.050(3) Uani 1 1 d . .
H27A H -0.3167 0.3352 -0.8934 0.075 Uiso 1 1 calc R U
H27B H -0.2284 0.3187 -0.8720 0.075 Uiso 1 1 calc R U
H27C H -0.2597 0.4091 -0.8381 0.075 Uiso 1 1 calc R U
C28 C -0.2690(6) 0.2609(9) -0.8003(5) 0.039(2) Uani 1 1 d . .
H28 H -0.3083 0.2849 -0.7833 0.047 Uiso 1 1 calc R U
C29 C -0.1928(5) 0.2628(7) -0.7410(5) 0.0313(18) Uani 1 1 d . .
H29 H -0.1525 0.2383 -0.7566 0.038 Uiso 1 1 calc R U
C30 C -0.1722(7) 0.3744(8) -0.7089(6) 0.041(2) Uani 1 1 d . .
H30A H -0.1280 0.4029 -0.7164 0.049 Uiso 1 1 calc R U
H30B H -0.2147 0.4232 -0.7279 0.049 Uiso 1 1 calc R U
C31 C -0.1716(6) 0.2544(7) -0.6297(5) 0.034(2) Uani 1 1 d . .
C32 C -0.1616(5) 0.2212(8) -0.5588(5) 0.0324(19) Uani 1 1 d . .
C33 C -0.1245(5) 0.2890(8) -0.5046(5) 0.037(2) Uani 1 1 d . .
H33 H -0.1108 0.3575 -0.5123 0.045 Uiso 1 1 calc R U
C34 C -0.1086(6) 0.2517(8) -0.4392(5) 0.037(2) Uani 1 1 d . .
H34 H -0.0819 0.2936 -0.4016 0.044 Uiso 1 1 calc R U
C35 C -0.1332(6) 0.1507(8) -0.4306(5) 0.036(2) Uani 1 1 d . .
H35 H -0.1224 0.1231 -0.3871 0.043 Uiso 1 1 calc R U
C36 C -0.1744(6) 0.0910(8) -0.4883(5) 0.035(2) Uani 1 1 d . .
C37 C -0.2104(5) -0.0103(8) -0.4817(4) 0.0326(18) Uani 1 1 d . .
C38 C -0.2403(8) -0.1352(9) -0.4212(5) 0.051(3) Uani 1 1 d . .
H38A H -0.2767 -0.1170 -0.4001 0.061 Uiso 1 1 calc R U
H38B H -0.2113 -0.1970 -0.3983 0.061 Uiso 1 1 calc R U
C39 C -0.2819(7) -0.1576(9) -0.4980(5) 0.042(2) Uani 1 1 d . .
H39 H -0.3373 -0.1577 -0.5094 0.050 Uiso 1 1 calc R U
C40 C -0.2572(7) -0.2604(9) -0.5206(6) 0.046(3) Uani 1 1 d . .
H40 H -0.2012 -0.2626 -0.5028 0.055 Uiso 1 1 calc R U
C41 C -0.2854(8) -0.2708(10) -0.5974(6) 0.056(3) Uani 1 1 d . .
H41A H -0.2644 -0.2143 -0.6158 0.084 Uiso 1 1 calc R U
H41B H -0.3401 -0.2665 -0.6159 0.084 Uiso 1 1 calc R U
H41C H -0.2695 -0.3381 -0.6093 0.084 Uiso 1 1 calc R U
C42 C -0.2863(11) -0.3545(11) -0.4902(8) 0.080(5) Uani 1 1 d . .
H42A H -0.2653 -0.3501 -0.4413 0.119 Uiso 1 1 calc R U
H42B H -0.2708 -0.4201 -0.5046 0.119 Uiso 1 1 calc R U
H42C H -0.3411 -0.3519 -0.5057 0.119 Uiso 1 1 calc R U
C43 C 0.0713(5) 0.2869(7) 0.0444(5) 0.034(2) Uani 1 1 d . .
C44 C 0.0550(5) 0.3708(7) -0.0024(5) 0.035(2) Uani 1 1 d . .
H44 H 0.0577 0.4411 0.0122 0.042 Uiso 1 1 calc R U
C45 C 0.0347(6) 0.3468(8) -0.0707(5) 0.039(2) Uani 1 1 d . .
H45 H 0.0249 0.4013 -0.1026 0.046 Uiso 1 1 calc R U
C46 C 0.0286(6) 0.2398(9) -0.0924(6) 0.042(2) Uani 1 1 d . .
H46 H 0.0130 0.2244 -0.1387 0.050 Uiso 1 1 calc R U
C47 C 0.0457(6) 0.1575(9) -0.0454(6) 0.046(3) Uani 1 1 d . .
H47 H 0.0424 0.0871 -0.0599 0.055 Uiso 1 1 calc R U
C48 C 0.0679(6) 0.1815(8) 0.0240(6) 0.039(2) Uani 1 1 d . .
C49 C 0.0904(8) 0.1043(9) 0.0830(7) 0.054(3) Uani 1 1 d . .
H49A H 0.1354 0.0639 0.0858 0.065 Uiso 1 1 calc R U
H49B H 0.0490 0.0553 0.0790 0.065 Uiso 1 1 calc R U
C50 C 0.1070(7) 0.1777(8) 0.1455(6) 0.046(3) Uani 1 1 d . .
H50 H 0.0752 0.1584 0.1716 0.056 Uiso 1 1 calc R U
C51 C 0.0927(6) 0.2944(7) 0.1208(6) 0.037(2) Uani 1 1 d . .
H51 H 0.0511 0.3259 0.1322 0.044 Uiso 1 1 calc R U
C52 C 0.2125(6) 0.2786(7) 0.1917(5) 0.035(2) Uani 1 1 d . .
C53 C 0.2909(6) 0.3034(8) 0.2405(5) 0.040(2) Uani 1 1 d . .
C54 C 0.3256(8) 0.2403(9) 0.2975(6) 0.050(3) Uani 1 1 d . .
H54 H 0.3033 0.1770 0.3035 0.059 Uiso 1 1 calc R U
C55 C 0.3959(8) 0.2752(11) 0.3461(6) 0.056(3) Uani 1 1 d . .
H55 H 0.4209 0.2356 0.3852 0.067 Uiso 1 1 calc R U
C56 C 0.4259(7) 0.3680(10) 0.3342(6) 0.049(3) Uani 1 1 d . .
H56 H 0.4713 0.3942 0.3659 0.058 Uiso 1 1 calc R U
C57 C 0.3878(6) 0.4233(8) 0.2741(5) 0.039(2) Uani 1 1 d . .
C58 C 0.4187(5) 0.5219(9) 0.2561(5) 0.039(2) Uani 1 1 d . .
C59 C 0.4443(6) 0.6580(9) 0.2006(6) 0.040(2) Uani 1 1 d . .
H59 H 0.4730 0.6492 0.1704 0.049 Uiso 1 1 calc R U
C60 C 0.4986(6) 0.6633(9) 0.2769(6) 0.047(3) Uani 1 1 d . .
H60 H 0.5525 0.6622 0.2817 0.057 Uiso 1 1 calc R U
C61 C 0.4785(8) 0.7664(10) 0.3077(8) 0.064(4) Uani 1 1 d . .
H61A H 0.4566 0.7494 0.3416 0.077 Uiso 1 1 calc R U
H61B H 0.5234 0.8103 0.3285 0.077 Uiso 1 1 calc R U
C62 C 0.4215(7) 0.8211(9) 0.2477(7) 0.048(3) Uani 1 1 d . .
C63 C 0.3895(7) 0.9215(9) 0.2472(7) 0.053(3) Uani 1 1 d . .
H63 H 0.4022 0.9616 0.2869 0.063 Uiso 1 1 calc R U
C64 C 0.3393(7) 0.9588(9) 0.1867(8) 0.059(3) Uani 1 1 d . .
H64 H 0.3169 1.0251 0.1857 0.071 Uiso 1 1 calc R U
C65 C 0.3206(7) 0.9018(10) 0.1271(8) 0.057(3) Uani 1 1 d . .
H65 H 0.2864 0.9301 0.0866 0.068 Uiso 1 1 calc R U
C66 C 0.3523(7) 0.8025(10) 0.1268(7) 0.050(3) Uani 1 1 d . .
H66 H 0.3406 0.7637 0.0866 0.060 Uiso 1 1 calc R U
C67 C 0.4017(6) 0.7631(9) 0.1879(6) 0.045(3) Uani 1 1 d . .
C68 C 0.2590(9) 0.7992(10) 0.3503(6) 0.059(3) Uani 1 1 d . .
H68A H 0.2124 0.7949 0.3590 0.088 Uiso 1 1 calc R U
H68B H 0.2667 0.8711 0.3388 0.088 Uiso 1 1 calc R U
H68C H 0.3011 0.7778 0.3903 0.088 Uiso 1 1 calc R U
C69 C 0.2645(8) 0.6105(10) 0.3138(6) 0.054(3) Uani 1 1 d . .
H69A H 0.3157 0.6001 0.3456 0.081 Uiso 1 1 calc R U
H69B H 0.2556 0.5654 0.2748 0.081 Uiso 1 1 calc R U
H69C H 0.2288 0.5930 0.3352 0.081 Uiso 1 1 calc R U
C70 C 0.2539(6) 0.7257(9) 0.2910(5) 0.040(2) Uani 1 1 d . .
H70 H 0.2959 0.7444 0.2760 0.049 Uiso 1 1 calc R U
C71 C 0.1789(5) 0.7443(7) 0.2306(5) 0.0308(18) Uani 1 1 d . .
H71 H 0.1362 0.7201 0.2431 0.037 Uiso 1 1 calc R U
C72 C 0.1643(6) 0.8590(7) 0.2050(5) 0.036(2) Uani 1 1 d . .
H72A H 0.1191 0.8872 0.2110 0.043 Uiso 1 1 calc R U
H72B H 0.2075 0.9039 0.2296 0.043 Uiso 1 1 calc R U
C73 C 0.1632(5) 0.7515(7) 0.1200(5) 0.0289(18) Uani 1 1 d . .
C74 C 0.1540(5) 0.7277(7) 0.0484(5) 0.0295(18) Uani 1 1 d . .
C75 C 0.1228(6) 0.8037(7) -0.0020(5) 0.035(2) Uani 1 1 d . .
H75 H 0.1097 0.8708 0.0089 0.041 Uiso 1 1 calc R U
C76 C 0.1114(6) 0.7776(8) -0.0689(6) 0.039(2) Uani 1 1 d . .
H76 H 0.0908 0.8267 -0.1039 0.046 Uiso 1 1 calc R U
C77 C 0.1316(6) 0.6759(8) -0.0823(5) 0.038(2) Uani 1 1 d . .
H77 H 0.1216 0.6541 -0.1270 0.046 Uiso 1 1 calc R U
C78 C 0.1670(5) 0.6074(7) -0.0281(5) 0.0303(18) Uani 1 1 d . .
C79 C 0.1979(5) 0.5032(8) -0.0397(4) 0.0318(17) Uani 1 1 d . .
C80 C 0.2136(7) 0.3769(8) -0.1074(5) 0.044(2) Uani 1 1 d . .
H80A H 0.2468 0.3864 -0.1330 0.053 Uiso 1 1 calc R U
H80B H 0.1776 0.3204 -0.1284 0.053 Uiso 1 1 calc R U
C81 C 0.2606(5) 0.3508(8) -0.0321(5) 0.035(2) Uani 1 1 d . .
H81 H 0.3150 0.3502 -0.0253 0.042 Uiso 1 1 calc R U
C82 C 0.2400(6) 0.2467(8) -0.0072(5) 0.036(2) Uani 1 1 d . .
H82 H 0.1869 0.2512 -0.0103 0.043 Uiso 1 1 calc R U
C83 C 0.2899(7) 0.2245(10) 0.0664(6) 0.048(3) Uani 1 1 d . .
H83A H 0.3423 0.2200 0.0705 0.072 Uiso 1 1 calc R U
H83B H 0.2747 0.1584 0.0805 0.072 Uiso 1 1 calc R U
H83C H 0.2842 0.2811 0.0949 0.072 Uiso 1 1 calc R U
C84 C 0.2467(7) 0.1528(9) -0.0518(6) 0.046(2) Uani 1 1 d . .
H84A H 0.2987 0.1467 -0.0491 0.069 Uiso 1 1 calc R U
H84B H 0.2139 0.1651 -0.0983 0.069 Uiso 1 1 calc R U
H84C H 0.2318 0.0882 -0.0357 0.069 Uiso 1 1 calc R U
C86 C -0.5391(14) -0.009(4) -0.5339(15) 0.159(10) Uani 1 1 d . U
C87 C 0.0984(9) 0.0553(9) -0.6665(6) 0.056(3) Uani 1 1 d . .
C88 C 0.0312(6) 0.3863(9) 0.2664(5) 0.039(2) Uani 1 1 d . .
C89 C 0.5359(6) 0.5133(11) 0.0199(5) 0.046(2) Uani 1 1 d . .
Ag1 Ag -0.32120(4) 0.00963(6) -0.62594(3) 0.04223(18) Uani 1 1 d . .
Ag2 Ag -0.19574(4) 0.02594(5) -0.68524(3) 0.03771(17) Uani 1 1 d . .
Ag3 Ag 0.17768(4) 0.51642(5) 0.15578(3) 0.03549(15) Uani 1 1 d . .
Ag4 Ag 0.31058(4) 0.49939(5) 0.10632(3) 0.03634(17) Uani 1 1 d . .
F1 F -0.5528(12) 0.016(3) -0.4734(8) 0.353(18) Uani 1 1 d . U
F2 F -0.5943(9) 0.0229(16) -0.5833(6) 0.157(6) Uani 1 1 d . U
F3 F -0.5396(14) -0.126(2) -0.5249(16) 0.279(12) Uani 1 1 d . U
F4 F 0.1568(4) 0.0354(7) -0.6867(4) 0.072(2) Uani 1 1 d . .
F5 F 0.0991(5) 0.1611(5) -0.6588(4) 0.0613(19) Uani 1 1 d . .
F6 F 0.1174(7) 0.0142(8) -0.6041(4) 0.099(3) Uani 1 1 d . .
F7 F 0.5867(4) 0.5453(6) 0.0810(3) 0.0516(16) Uani 1 1 d . .
F8 F 0.5488(5) 0.5717(9) -0.0275(4) 0.091(3) Uani 1 1 d . .
F9 F 0.5517(5) 0.4152(7) 0.0107(5) 0.079(3) Uani 1 1 d . .
F10 F 0.1055(4) 0.3690(6) 0.2787(3) 0.0511(16) Uani 1 1 d . .
F11 F 0.0233(4) 0.3866(6) 0.3268(3) 0.0549(17) Uani 1 1 d . .
F12 F -0.0071(4) 0.3030(5) 0.2317(3) 0.0530(16) Uani 1 1 d . .
N1 N -0.4101(4) 0.0788(6) -0.7119(4) 0.0324(16) Uani 1 1 d . .
N2 N -0.3401(4) -0.0934(6) -0.7526(4) 0.0295(16) Uani 1 1 d . .
N3 N -0.1820(5) -0.1397(6) -0.6992(4) 0.0293(16) Uani 1 1 d . .
N4 N -0.2588(5) -0.0624(6) -0.5279(4) 0.0323(16) Uani 1 1 d . .
N5 N -0.1869(4) 0.1247(6) -0.5522(4) 0.0304(16) Uani 1 1 d . .
N6 N -0.1923(5) 0.1959(6) -0.6821(4) 0.0296(16) Uani 1 1 d . .
N7 N 0.1653(5) 0.3491(6) 0.1568(5) 0.0316(17) Uani 1 1 d . .
N8 N 0.3210(5) 0.3912(7) 0.2283(4) 0.0348(18) Uani 1 1 d . .
N9 N 0.3953(4) 0.5645(7) 0.1975(4) 0.0366(18) Uani 1 1 d . .
N10 N 0.1772(5) 0.6856(6) 0.1675(4) 0.0287(16) Uani 1 1 d . .
N11 N 0.1777(4) 0.6311(6) 0.0371(4) 0.0309(16) Uani 1 1 d . .
N12 N 0.2447(4) 0.4440(6) 0.0040(4) 0.0313(16) Uani 1 1 d . .
O1 O -0.5015(4) 0.0790(6) -0.8169(4) 0.0408(16) Uani 1 1 d . .
O2 O -0.2100(4) -0.3099(5) -0.7307(4) 0.0371(15) Uani 1 1 d . .
O3 O -0.1554(4) 0.3571(5) -0.6361(4) 0.0369(15) Uani 1 1 d . .
O4 O -0.1900(5) -0.0468(6) -0.4176(4) 0.0467(18) Uani 1 1 d . .
O5 O 0.1887(5) 0.1775(6) 0.1895(4) 0.0464(18) Uani 1 1 d . .
O6 O 0.4777(4) 0.5678(6) 0.3060(4) 0.0490(19) Uani 1 1 d . .
O7 O 0.1532(4) 0.8539(5) 0.1330(4) 0.0354(14) Uani 1 1 d . .
O8 O 0.1741(4) 0.4745(6) -0.1056(3) 0.0410(16) Uani 1 1 d . .
O9 O -0.4526(7) -0.0219(14) -0.5906(6) 0.111(5) Uani 1 1 d . U
O10 O -0.4575(15) 0.1494(17) -0.5320(15) 0.245(15) Uani 1 1 d . U
O11 O -0.3999(10) 0.000(2) -0.4656(7) 0.184(10) Uani 1 1 d . U
O12 O 0.0027(5) 0.0563(8) -0.7891(5) 0.073(3) Uani 1 1 d . .
O13 O 0.0207(6) -0.1071(7) -0.7245(6) 0.069(3) Uani 1 1 d . .
O14 O -0.0444(7) 0.0414(8) -0.6959(9) 0.106(5) Uani 1 1 d . .
O15 O 0.3938(4) 0.4912(6) -0.0502(3) 0.0439(16) Uani 1 1 d . .
O16 O 0.4379(5) 0.4635(8) 0.0720(4) 0.057(2) Uani 1 1 d . .
O17 O 0.4311(6) 0.6402(8) 0.0267(6) 0.071(3) Uani 1 1 d . .
O18 O 0.0215(5) 0.4956(6) 0.1627(4) 0.0487(19) Uani 1 1 d . .
O19 O 0.0395(5) 0.5912(6) 0.2679(4) 0.053(2) Uani 1 1 d . .
O20 O -0.0820(4) 0.5071(7) 0.2047(4) 0.0520(17) Uani 1 1 d . .
S1 S -0.4566(3) 0.0285(4) -0.5326(2) 0.1004(16) Uani 1 1 d . U
S2 S 0.00846(17) 0.0073(2) -0.72569(17) 0.0545(7) Uani 1 1 d . .
S3 S 0.43814(13) 0.5295(2) 0.01601(12) 0.0375(5) Uani 1 1 d . .
S4 S -0.00106(12) 0.50992(18) 0.22067(9) 0.0312(4) Uani 1 1 d . .

loop_
_atom_site_aniso_label
_atom_site_aniso_U_11
_atom_site_aniso_U_22
_atom_site_aniso_U_33
_atom_site_aniso_U_23
_atom_site_aniso_U_13
_atom_site_aniso_U_12
C1 0.031(5) 0.040(5) 0.045(6) -0.004(4) 0.013(4) 0.008(4)
C2 0.039(6) 0.039(6) 0.050(6) -0.006(5) 0.007(5) 0.011(4)
C3 0.036(6) 0.047(7) 0.077(9) -0.024(6) 0.006(6) 0.006(5)
C4 0.033(5) 0.038(5) 0.081(8) -0.013(5) 0.021(6) -0.002(4)
C5 0.040(6) 0.031(5) 0.062(7) 0.000(4) 0.023(5) 0.003(4)
C6 0.031(5) 0.034(5) 0.054(6) 0.000(4) 0.020(5) 0.002(4)
C7 0.043(6) 0.034(5) 0.053(6) 0.005(4) 0.014(5) -0.003(4)
C8 0.026(5) 0.038(5) 0.044(5) 0.002(4) 0.007(4) -0.002(4)
C9 0.029(5) 0.041(5) 0.043(5) 0.007(4) 0.010(4) 0.010(4)
C10 0.026(4) 0.038(5) 0.027(4) 0.006(3) 0.005(3) -0.005(4)
C11 0.028(5) 0.036(5) 0.032(5) 0.007(4) 0.009(4) -0.009(4)
C12 0.036(5) 0.040(5) 0.029(5) 0.007(4) 0.004(4) -0.012(4)
C13 0.042(6) 0.038(5) 0.038(5) -0.003(4) 0.006(4) -0.020(4)
C14 0.041(5) 0.031(5) 0.032(5) -0.007(4) 0.011(4) -0.016(4)
C15 0.041(5) 0.030(4) 0.031(4) 0.002(3) 0.018(4) -0.004(4)
C16 0.036(5) 0.021(4) 0.027(4) -0.002(3) 0.011(4) -0.003(3)
C17 0.026(4) 0.023(4) 0.041(5) 0.004(3) 0.014(4) 0.000(3)
C18 0.044(6) 0.030(5) 0.040(5) -0.003(4) 0.018(4) 0.004(4)
C19 0.051(6) 0.018(4) 0.052(6) -0.006(4) 0.018(5) 0.000(4)
C20 0.030(5) 0.025(4) 0.042(5) 0.002(4) 0.015(4) 0.000(3)
C21 0.037(5) 0.037(5) 0.045(5) 0.009(4) 0.017(4) 0.001(4)
C22 0.037(6) 0.058(7) 0.036(5) 0.004(5) 0.014(4) 0.003(5)
C23 0.034(5) 0.049(6) 0.042(5) -0.012(4) 0.011(4) -0.003(4)
C24 0.032(5) 0.029(4) 0.037(5) -0.001(4) 0.008(4) 0.002(4)
C25 0.028(4) 0.025(4) 0.037(5) -0.001(3) 0.012(4) 0.002(3)
C26 0.049(7) 0.051(7) 0.045(6) -0.007(5) 0.012(5) -0.012(5)
C27 0.053(7) 0.047(6) 0.049(6) 0.007(5) 0.016(5) 0.003(5)
C28 0.035(5) 0.040(5) 0.039(5) 0.001(4) 0.010(4) 0.002(4)
C29 0.029(5) 0.029(4) 0.039(5) -0.003(4) 0.016(4) -0.001(3)
C30 0.050(6) 0.029(5) 0.049(6) -0.005(4) 0.024(5) -0.004(4)
C31 0.032(5) 0.027(4) 0.045(5) -0.004(4) 0.015(4) -0.001(4)
C32 0.027(5) 0.036(5) 0.034(5) -0.004(4) 0.010(4) 0.000(4)
C33 0.027(5) 0.035(5) 0.051(6) -0.012(4) 0.016(4) -0.005(4)
C34 0.031(5) 0.041(5) 0.038(5) -0.011(4) 0.012(4) -0.003(4)
C35 0.032(5) 0.040(5) 0.034(5) -0.005(4) 0.010(4) 0.001(4)
C36 0.030(5) 0.036(5) 0.038(5) -0.001(4) 0.011(4) 0.003(4)
C37 0.035(4) 0.035(5) 0.027(4) 0.003(3) 0.010(3) 0.004(4)
C38 0.071(8) 0.042(6) 0.030(5) 0.008(4) 0.008(5) -0.012(5)
C39 0.050(6) 0.040(5) 0.034(5) 0.005(4) 0.014(5) -0.005(5)
C40 0.043(6) 0.038(5) 0.053(6) 0.006(5) 0.014(5) -0.009(5)
C41 0.066(8) 0.048(6) 0.058(7) -0.013(5) 0.027(6) -0.015(6)
C42 0.129(15) 0.047(7) 0.064(9) 0.002(6) 0.035(9) -0.026(8)
C43 0.029(5) 0.027(4) 0.050(6) -0.007(4) 0.018(4) -0.007(4)
C44 0.027(5) 0.026(4) 0.052(6) -0.008(4) 0.014(4) -0.001(4)
C45 0.027(5) 0.040(5) 0.045(6) -0.003(4) 0.009(4) 0.001(4)
C46 0.032(5) 0.046(6) 0.042(5) -0.015(5) 0.008(4) 0.001(4)
C47 0.042(6) 0.034(5) 0.060(7) -0.019(5) 0.016(5) -0.009(4)
C48 0.037(5) 0.025(5) 0.055(6) -0.005(4) 0.019(5) -0.006(4)
C49 0.067(8) 0.028(5) 0.065(8) -0.006(5) 0.021(6) -0.013(5)
C50 0.052(7) 0.034(5) 0.062(7) -0.004(5) 0.031(6) -0.010(5)
C51 0.035(5) 0.027(4) 0.055(6) -0.009(4) 0.025(5) -0.009(4)
C52 0.050(6) 0.022(4) 0.035(5) 0.000(3) 0.021(4) 0.002(4)
C53 0.046(6) 0.035(5) 0.040(5) -0.007(4) 0.018(5) 0.006(4)
C54 0.065(8) 0.039(6) 0.048(6) 0.008(5) 0.024(6) 0.022(5)
C55 0.059(8) 0.071(9) 0.035(6) 0.011(5) 0.013(5) 0.030(7)
C56 0.045(6) 0.057(7) 0.037(5) -0.001(5) 0.006(5) 0.020(5)
C57 0.037(5) 0.040(5) 0.037(5) -0.007(4) 0.009(4) 0.013(4)
C58 0.027(4) 0.041(5) 0.044(5) -0.019(5) 0.007(3) 0.004(4)
C59 0.026(5) 0.040(6) 0.056(6) -0.018(5) 0.016(4) -0.010(4)
C60 0.031(5) 0.045(6) 0.060(7) -0.021(5) 0.009(5) -0.004(4)
C61 0.057(8) 0.046(7) 0.076(9) -0.027(6) 0.007(7) 0.007(6)
C62 0.039(6) 0.040(6) 0.066(7) -0.013(5) 0.022(5) -0.001(4)
C63 0.048(7) 0.039(6) 0.081(9) -0.012(6) 0.036(6) -0.003(5)
C64 0.035(6) 0.036(6) 0.107(11) 0.005(6) 0.029(7) -0.001(4)
C65 0.037(6) 0.050(7) 0.078(9) 0.006(6) 0.015(6) -0.006(5)
C66 0.039(6) 0.045(6) 0.069(8) -0.003(5) 0.021(6) -0.012(5)
C67 0.030(5) 0.042(6) 0.063(7) -0.010(5) 0.018(5) -0.005(4)
C68 0.085(10) 0.043(6) 0.045(6) -0.012(5) 0.019(6) 0.006(6)
C69 0.068(8) 0.047(7) 0.044(6) 0.002(5) 0.016(6) 0.015(6)
C70 0.044(6) 0.042(6) 0.038(5) -0.003(4) 0.018(4) 0.002(4)
C71 0.032(5) 0.031(4) 0.038(5) -0.005(4) 0.024(4) -0.001(4)
C72 0.042(6) 0.029(4) 0.040(5) -0.006(4) 0.020(4) 0.000(4)
C73 0.026(4) 0.022(4) 0.039(5) 0.000(3) 0.012(4) -0.003(3)
C74 0.022(4) 0.026(4) 0.040(5) 0.000(3) 0.010(4) 0.000(3)
C75 0.035(5) 0.027(4) 0.043(5) 0.001(4) 0.016(4) 0.001(4)
C76 0.032(5) 0.038(5) 0.046(6) 0.012(4) 0.014(4) 0.006(4)
C77 0.032(5) 0.042(5) 0.039(5) 0.001(4) 0.012(4) 0.001(4)
C78 0.030(5) 0.030(4) 0.033(5) -0.007(4) 0.015(4) -0.007(4)
C79 0.033(4) 0.032(5) 0.032(4) -0.009(4) 0.014(3) -0.007(4)
C80 0.065(7) 0.035(5) 0.035(5) -0.001(4) 0.020(5) 0.005(5)
C81 0.026(4) 0.038(5) 0.042(5) -0.010(4) 0.013(4) 0.001(4)
C82 0.029(5) 0.032(5) 0.050(6) -0.008(4) 0.018(4) 0.000(4)
C83 0.051(7) 0.049(6) 0.043(6) -0.006(5) 0.015(5) 0.000(5)
C84 0.043(6) 0.040(6) 0.052(6) -0.008(5) 0.014(5) 0.002(4)
C86 0.081(14) 0.25(2) 0.126(14) -0.02(2) 0.019(11) 0.060(19)
C87 0.090(10) 0.038(6) 0.049(6) 0.010(5) 0.035(6) 0.023(6)
C88 0.044(6) 0.043(5) 0.028(5) 0.001(4) 0.013(4) 0.003(4)
C89 0.036(5) 0.057(6) 0.043(5) -0.009(6) 0.012(4) -0.002(6)
Ag1 0.0452(4) 0.0385(4) 0.0321(3) 0.0039(3) 0.0011(3) 0.0023(4)
Ag2 0.0461(4) 0.0220(3) 0.0396(3) -0.0026(3) 0.0091(3) -0.0034(3)
Ag3 0.0364(3) 0.0232(3) 0.0427(3) -0.0032(3) 0.0095(3) -0.0001(3)
Ag4 0.0333(3) 0.0336(4) 0.0367(3) -0.0063(3) 0.0064(2) -0.0013(3)
F1 0.203(18) 0.78(5) 0.101(9) 0.10(2) 0.081(11) 0.29(3)
F2 0.169(13) 0.184(15) 0.097(7) -0.004(11) 0.025(8) 0.069(13)
F3 0.18(2) 0.30(2) 0.35(3) 0.20(2) 0.10(2) 0.04(2)
F4 0.059(4) 0.080(5) 0.078(5) -0.022(4) 0.024(4) 0.013(4)
F5 0.078(5) 0.035(3) 0.075(5) 0.003(3) 0.034(4) 0.014(3)
F6 0.174(10) 0.067(5) 0.055(4) 0.013(5) 0.042(5) 0.020(7)
F7 0.038(3) 0.068(5) 0.043(3) -0.011(3) 0.008(3) -0.013(3)
F8 0.059(5) 0.157(10) 0.060(5) 0.016(5) 0.025(4) -0.036(5)
F9 0.047(4) 0.091(6) 0.083(6) -0.037(5) 0.006(4) 0.019(4)
F10 0.046(4) 0.059(4) 0.046(4) 0.012(3) 0.014(3) 0.014(3)
F11 0.078(5) 0.062(4) 0.034(3) 0.013(3) 0.031(3) 0.012(4)
F12 0.068(5) 0.031(3) 0.050(4) 0.004(3) 0.011(3) -0.006(3)
N1 0.026(4) 0.034(4) 0.035(4) 0.005(3) 0.008(3) 0.001(3)
N2 0.026(4) 0.028(4) 0.031(4) 0.000(3) 0.006(3) -0.006(3)
N3 0.037(4) 0.020(3) 0.031(4) 0.002(3) 0.012(3) 0.000(3)
N4 0.033(4) 0.035(4) 0.025(4) 0.003(3) 0.005(3) -0.001(3)
N5 0.032(4) 0.029(4) 0.033(4) -0.006(3) 0.014(3) -0.001(3)
N6 0.038(4) 0.021(3) 0.033(4) -0.001(3) 0.016(3) -0.003(3)
N7 0.033(4) 0.024(4) 0.044(5) -0.004(3) 0.022(4) -0.002(3)
N8 0.029(4) 0.034(4) 0.038(4) 0.000(3) 0.007(3) 0.014(3)
N9 0.024(4) 0.037(4) 0.042(5) -0.014(3) 0.005(3) -0.003(3)
N10 0.031(4) 0.018(3) 0.041(4) -0.003(3) 0.017(3) 0.000(3)
N11 0.030(4) 0.028(4) 0.036(4) -0.001(3) 0.014(3) -0.002(3)
N12 0.029(4) 0.032(4) 0.034(4) -0.008(3) 0.012(3) -0.003(3)
O1 0.034(4) 0.038(4) 0.043(4) 0.003(3) 0.005(3) -0.001(3)
O2 0.038(4) 0.027(3) 0.042(4) -0.010(3) 0.011(3) -0.005(3)
O3 0.042(4) 0.025(3) 0.044(4) -0.005(3) 0.016(3) -0.007(3)
O4 0.060(5) 0.043(4) 0.031(4) 0.002(3) 0.009(3) -0.008(3)
O5 0.063(5) 0.027(3) 0.052(5) 0.001(3) 0.024(4) -0.001(3)
O6 0.034(4) 0.054(5) 0.048(4) -0.015(3) 0.001(3) 0.005(3)
O7 0.038(4) 0.025(3) 0.045(4) 0.000(3) 0.018(3) 0.004(3)
O8 0.051(4) 0.040(4) 0.032(3) -0.008(3) 0.015(3) 0.004(3)
O9 0.080(8) 0.186(15) 0.063(6) -0.027(8) 0.020(6) -0.018(9)
O10 0.20(2) 0.108(10) 0.29(3) -0.032(13) -0.07(2) -0.003(15)
O11 0.149(14) 0.29(2) 0.074(7) -0.011(12) -0.007(8) 0.147(17)
O12 0.054(5) 0.069(6) 0.081(6) 0.025(5) 0.009(5) -0.025(4)
O13 0.098(8) 0.034(4) 0.108(8) 0.006(4) 0.076(7) 0.002(4)
O14 0.104(9) 0.049(6) 0.228(15) 0.005(7) 0.133(11) 0.007(6)
O15 0.037(4) 0.049(4) 0.042(3) -0.003(3) 0.010(3) -0.007(3)
O16 0.036(4) 0.086(7) 0.048(4) 0.014(4) 0.016(4) -0.001(4)
O17 0.059(6) 0.052(5) 0.082(7) -0.022(5) 0.001(5) 0.006(4)
O18 0.066(5) 0.046(4) 0.044(4) 0.020(3) 0.032(3) 0.026(4)
O19 0.062(5) 0.036(4) 0.055(5) -0.002(3) 0.015(4) -0.010(4)
O20 0.040(4) 0.051(5) 0.065(4) 0.008(4) 0.019(3) 0.006(4)
S1 0.138(4) 0.090(3) 0.087(3) 0.030(3) 0.057(3) 0.045(3)
S2 0.0599(15) 0.0329(13) 0.0906(19) 0.0123(14) 0.0512(15) 0.0001(13)
S3 0.0338(11) 0.0359(12) 0.0388(11) -0.0022(10) 0.0086(9) -0.0002(10)
S4 0.0379(10) 0.0264(10) 0.0310(9) 0.0023(9) 0.0146(8) 0.0033(10)

loop_
_atom_type_symbol
_atom_type_description
_atom_type_scat_dispersion_real
_atom_type_scat_dispersion_imag
_atom_type_scat_source
C C 0.0181 0.0091 'International Tables Vol C Tables 4.2.6.8 and 6.1.1.4'
H H 0.0000 0.0000 'International Tables Vol C Tables 4.2.6.8 and 6.1.1.4'
Ag Ag 0.1306 4.2820 'International Tables Vol C Tables 4.2.6.8 and 6.1.1.4'
F F 0.0727 0.0534 'International Tables Vol C Tables 4.2.6.8 and 6.1.1.4'
N N 0.0311 0.0180 'International Tables Vol C Tables 4.2.6.8 and 6.1.1.4'
O O 0.0492 0.0322 'International Tables Vol C Tables 4.2.6.8 and 6.1.1.4'
S S 0.3331 0.5567 'International Tables Vol C Tables 4.2.6.8 and 6.1.1.4'

loop_
_geom_angle_atom_site_label_1
_geom_angle_atom_site_label_2
_geom_angle_atom_site_label_3
_geom_angle
C6 C1 C2 120.5(10)
C6 C1 C9 111.5(9)
C2 C1 C9 128.0(10)
C3 C2 C1 118.4(11)
C3 C2 H2 120.8
C1 C2 H2 120.8
C2 C3 C4 121.1(11)
C2 C3 H3 119.5
C4 C3 H3 119.5
C3 C4 C5 120.6(11)
C3 C4 H4 119.7
C5 C4 H4 119.7
C6 C5 C4 119.4(11)
C6 C5 H5 120.3
C4 C5 H5 120.3
C5 C6 C1 119.9(11)
C5 C6 C7 128.3(11)
C1 C6 C7 111.8(9)
C6 C7 C8 104.5(9)
C6 C7 H7A 110.8
C8 C7 H7A 110.8
C6 C7 H7B 110.8
C8 C7 H7B 110.8
H7A C7 H7B 108.9
O1 C8 C7 112.0(8)
O1 C8 C9 103.7(8)
C7 C8 C9 108.4(8)
O1 C8 H8 110.9
C7 C8 H8 110.9
C9 C8 H8 110.9
N1 C9 C1 113.4(8)
N1 C9 C8 103.8(8)
C1 C9 C8 103.6(8)
N1 C9 H9 111.8
C1 C9 H9 111.8
C8 C9 H9 111.8
N1 C10 O1 118.6(9)
N1 C10 C11 125.1(8)
O1 C10 C11 116.2(8)
N2 C11 C12 123.8(10)
N2 C11 C10 116.0(8)
C12 C11 C10 120.2(9)
C13 C12 C11 117.8(10)
C13 C12 H12 121.1
C11 C12 H12 121.1
C12 C13 C14 119.1(9)
C12 C13 H13 120.4
C14 C13 H13 120.4
C15 C14 C13 118.3(10)
C15 C14 H14 120.9
C13 C14 H14 120.9
N2 C15 C14 123.7(10)
N2 C15 C16 115.4(8)
C14 C15 C16 120.7(9)
N3 C16 O2 118.2(9)
N3 C16 C15 125.0(8)
O2 C16 C15 116.6(8)
N3 C17 C25 112.2(7)
N3 C17 C18 104.5(7)
C25 C17 C18 104.8(7)
N3 C17 H17 111.6
C25 C17 H17 111.6
C18 C17 H17 111.6
O2 C18 C19 111.1(8)
O2 C18 C17 102.3(7)
C19 C18 C17 107.2(8)
O2 C18 H18 111.9
C19 C18 H18 111.9
C17 C18 H18 111.9
C20 C19 C18 104.5(7)
C20 C19 H19A 110.9
C18 C19 H19A 110.9
C20 C19 H19B 110.9
C18 C19 H19B 110.9
H19A C19 H19B 108.9
C25 C20 C21 120.5(9)
C25 C20 C19 111.8(8)
C21 C20 C19 127.7(9)
C22 C21 C20 119.2(9)
C22 C21 H21 120.4
C20 C21 H21 120.4
C21 C22 C23 120.8(10)
C21 C22 H22 119.6
C23 C22 H22 119.6
C24 C23 C22 119.1(10)
C24 C23 H23 120.4
C22 C23 H23 120.4
C25 C24 C23 119.6(9)
C25 C24 H24 120.2
C23 C24 H24 120.2
C20 C25 C24 120.6(9)
C20 C25 C17 111.4(8)
C24 C25 C17 128.0(8)
C28 C26 H26A 109.5
C28 C26 H26B 109.5
H26A C26 H26B 109.5
C28 C26 H26C 109.5
H26A C26 H26C 109.5
H26B C26 H26C 109.5
C28 C27 H27A 109.5
C28 C27 H27B 109.5
H27A C27 H27B 109.5
C28 C27 H27C 109.5
H27A C27 H27C 109.5
H27B C27 H27C 109.5
C29 C28 C26 112.1(9)
C29 C28 C27 110.7(9)
C26 C28 C27 110.8(9)
C29 C28 H28 107.7
C26 C28 H28 107.7
C27 C28 H28 107.7
N6 C29 C28 113.0(8)
N6 C29 C30 102.9(7)
C28 C29 C30 112.6(8)
N6 C29 H29 109.3
C28 C29 H29 109.3
C30 C29 H29 109.3
O3 C30 C29 104.3(8)
O3 C30 H30A 110.9
C29 C30 H30A 110.9
O3 C30 H30B 110.9
C29 C30 H30B 110.9
H30A C30 H30B 108.9
N6 C31 O3 118.8(9)
N6 C31 C32 126.6(9)
O3 C31 C32 114.6(8)
N5 C32 C33 124.4(9)
N5 C32 C31 116.1(8)
C33 C32 C31 119.4(9)
C34 C33 C32 118.2(9)
C34 C33 H33 120.9
C32 C33 H33 120.9
C33 C34 C35 118.6(9)
C33 C34 H34 120.7
C35 C34 H34 120.7
C34 C35 C36 119.1(9)
C34 C35 H35 120.5
C36 C35 H35 120.5
N5 C36 C35 122.5(9)
N5 C36 C37 116.6(8)
C35 C36 C37 120.7(9)
N4 C37 O4 117.5(9)
N4 C37 C36 127.6(8)
O4 C37 C36 114.8(8)
O4 C38 C39 105.5(8)
O4 C38 H38A 110.6
C39 C38 H38A 110.6
O4 C38 H38B 110.6
C39 C38 H38B 110.6
H38A C38 H38B 108.8
N4 C39 C40 112.6(9)
N4 C39 C38 100.5(8)
C40 C39 C38 113.1(10)
N4 C39 H39 110.1
C40 C39 H39 110.1
C38 C39 H39 110.1
C39 C40 C41 112.6(10)
C39 C40 C42 109.2(11)
C41 C40 C42 109.9(10)
C39 C40 H40 108.3
C41 C40 H40 108.3
C42 C40 H40 108.3
C40 C41 H41A 109.5
C40 C41 H41B 109.5
H41A C41 H41B 109.5
C40 C41 H41C 109.5
H41A C41 H41C 109.5
H41B C41 H41C 109.5
C40 C42 H42A 109.5
C40 C42 H42B 109.5
H42A C42 H42B 109.5
C40 C42 H42C 109.5
H42A C42 H42C 109.5
H42B C42 H42C 109.5
C48 C43 C44 121.9(10)
C48 C43 C51 110.7(9)
C44 C43 C51 127.3(8)
C45 C44 C43 118.3(9)
C45 C44 H44 120.8
C43 C44 H44 120.8
C44 C45 C46 120.4(10)
C44 C45 H45 119.8
C46 C45 H45 119.8
C47 C46 C45 120.6(10)
C47 C46 H46 119.7
C45 C46 H46 119.7
C46 C47 C48 119.2(9)
C46 C47 H47 120.4
C48 C47 H47 120.4
C43 C48 C47 119.5(10)
C43 C48 C49 113.0(10)
C47 C48 C49 127.5(10)
C48 C49 C50 103.1(9)
C48 C49 H49A 111.1
C50 C49 H49A 111.1
C48 C49 H49B 111.1
C50 C49 H49B 111.1
H49A C49 H49B 109.1
O5 C50 C49 112.0(9)
O5 C50 C51 103.1(8)
C49 C50 C51 109.0(9)
O5 C50 H50 110.9
C49 C50 H50 110.9
C51 C50 H50 110.9
N7 C51 C43 114.4(8)
N7 C51 C50 104.8(9)
C43 C51 C50 104.1(8)
N7 C51 H51 111.0
C43 C51 H51 111.0
C50 C51 H51 111.0
N7 C52 O5 118.9(10)
N7 C52 C53 123.8(9)
O5 C52 C53 117.1(9)
N8 C53 C54 123.5(11)
N8 C53 C52 115.6(9)
C54 C53 C52 120.8(10)
C53 C54 C55 118.0(12)
C53 C54 H54 121.0
C55 C54 H54 121.0
C56 C55 C54 118.4(11)
C56 C55 H55 120.8
C54 C55 H55 120.8
C55 C56 C57 119.0(12)
C55 C56 H56 120.5
C57 C56 H56 120.5
N8 C57 C56 122.8(11)
N8 C57 C58 115.1(9)
C56 C57 C58 122.2(10)
N9 C58 O6 118.1(10)
N9 C58 C57 125.1(9)
O6 C58 C57 116.7(9)
N9 C59 C67 113.8(8)
N9 C59 C60 104.1(9)
C67 C59 C60 104.5(8)
N9 C59 H59 111.3
C67 C59 H59 111.3
C60 C59 H59 111.3
O6 C60 C61 111.3(10)
O6 C60 C59 102.7(8)
C61 C60 C59 107.3(10)
O6 C60 H60 111.7
C61 C60 H60 111.7
C59 C60 H60 111.7
C62 C61 C60 103.9(10)
C62 C61 H61A 111.0
C60 C61 H61A 111.0
C62 C61 H61B 111.0
C60 C61 H61B 111.0
H61A C61 H61B 109.0
C67 C62 C63 119.9(12)
C67 C62 C61 113.5(10)
C63 C62 C61 126.6(12)
C64 C63 C62 117.9(12)
C64 C63 H63 121.1
C62 C63 H63 121.1
C63 C64 C65 122.2(11)
C63 C64 H64 118.9
C65 C64 H64 118.9
C64 C65 C66 120.5(13)
C64 C65 H65 119.8
C66 C65 H65 119.8
C67 C66 C65 117.7(12)
C67 C66 H66 121.1
C65 C66 H66 121.1
C66 C67 C62 121.8(11)
C66 C67 C59 127.7(11)
C62 C67 C59 110.4(10)
C70 C68 H68A 109.5
C70 C68 H68B 109.5
H68A C68 H68B 109.5
C70 C68 H68C 109.5
H68A C68 H68C 109.5
H68B C68 H68C 109.5
C70 C69 H69A 109.5
C70 C69 H69B 109.5
H69A C69 H69B 109.5
C70 C69 H69C 109.5
H69A C69 H69C 109.5
H69B C69 H69C 109.5
C69 C70 C68 111.0(10)
C69 C70 C71 112.5(9)
C68 C70 C71 110.4(9)
C69 C70 H70 107.6
C68 C70 H70 107.6
C71 C70 H70 107.6
N10 C71 C72 101.9(7)
N10 C71 C70 111.9(7)
C72 C71 C70 115.4(8)
N10 C71 H71 109.1
C72 C71 H71 109.1
C70 C71 H71 109.1
O7 C72 C71 105.4(7)
O7 C72 H72A 110.7
C71 C72 H72A 110.7
O7 C72 H72B 110.7
C71 C72 H72B 110.7
H72A C72 H72B 108.8
N10 C73 O7 118.4(8)
N10 C73 C74 126.3(8)
O7 C73 C74 115.3(8)
N11 C74 C75 124.0(9)
N11 C74 C73 116.1(8)
C75 C74 C73 119.9(8)
C76 C75 C74 118.7(9)
C76 C75 H75 120.6
C74 C75 H75 120.6
C75 C76 C77 118.2(9)
C75 C76 H76 120.9
C77 C76 H76 120.9
C78 C77 C76 119.1(9)
C78 C77 H77 120.5
C76 C77 H77 120.5
N11 C78 C77 123.3(9)
N11 C78 C79 116.1(8)
C77 C78 C79 120.5(8)
N12 C79 O8 118.5(8)
N12 C79 C78 127.6(8)
O8 C79 C78 113.8(8)
O8 C80 C81 105.1(7)
O8 C80 H80A 110.7
C81 C80 H80A 110.7
O8 C80 H80B 110.7
C81 C80 H80B 110.7
H80A C80 H80B 108.8
N12 C81 C82 112.3(8)
N12 C81 C80 102.2(8)
C82 C81 C80 114.7(8)
N12 C81 H81 109.1
C82 C81 H81 109.1
C80 C81 H81 109.1
C81 C82 C83 111.9(9)
C81 C82 C84 111.3(9)
C83 C82 C84 108.9(9)
C81 C82 H82 108.2
C83 C82 H82 108.2
C84 C82 H82 108.2
C82 C83 H83A 109.5
C82 C83 H83B 109.5
H83A C83 H83B 109.5
C82 C83 H83C 109.5
H83A C83 H83C 109.5
H83B C83 H83C 109.5
C82 C84 H84A 109.5
C82 C84 H84B 109.5
H84A C84 H84B 109.5
C82 C84 H84C 109.5
H84A C84 H84C 109.5
H84B C84 H84C 109.5
F2 C86 F1 108(2)
F2 C86 F3 113(3)
F1 C86 F3 95(3)
F2 C86 S1 115(3)
F1 C86 S1 114(2)
F3 C86 S1 110(2)
F6 C87 F5 106.2(10)
F6 C87 F4 106.6(11)
F5 C87 F4 104.5(11)
F6 C87 S2 113.5(10)
F5 C87 S2 112.4(9)
F4 C87 S2 113.0(8)
F12 C88 F11 107.5(9)
F12 C88 F10 107.2(9)
F11 C88 F10 106.6(8)
F12 C88 S4 112.0(7)
F11 C88 S4 111.9(7)
F10 C88 S4 111.4(7)
F9 C89 F8 107.4(10)
F9 C89 F7 107.6(9)
F8 C89 F7 107.0(10)
F9 C89 S3 112.3(9)
F8 C89 S3 111.3(8)
F7 C89 S3 111.0(7)
N1 Ag1 N4 163.0(3)
N1 Ag1 Ag2 96.2(2)
N4 Ag1 Ag2 100.8(2)
N3 Ag2 N6 167.6(3)
N3 Ag2 Ag1 98.2(2)
N6 Ag2 Ag1 94.2(2)
N7 Ag3 N10 168.6(3)
N7 Ag3 Ag4 92.4(2)
N10 Ag3 Ag4 98.5(2)
N9 Ag4 N12 166.6(3)
N9 Ag4 Ag3 95.8(2)
N12 Ag4 Ag3 96.9(2)
C10 N1 C9 107.7(8)
C10 N1 Ag1 124.5(7)
C9 N1 Ag1 126.9(6)
C11 N2 C15 117.1(8)
C16 N3 C17 107.4(7)
C16 N3 Ag2 128.9(7)
C17 N3 Ag2 123.6(6)
C37 N4 C39 109.6(8)
C37 N4 Ag1 120.7(7)
C39 N4 Ag1 126.8(6)
C32 N5 C36 117.0(8)
C31 N6 C29 107.7(8)
C31 N6 Ag2 127.2(7)
C29 N6 Ag2 123.1(6)
C52 N7 C51 107.0(8)
C52 N7 Ag3 129.6(7)
C51 N7 Ag3 123.0(6)
C53 N8 C57 118.3(9)
C58 N9 C59 107.6(8)
C58 N9 Ag4 125.9(7)
C59 N9 Ag4 125.9(7)
C73 N10 C71 108.1(7)
C73 N10 Ag3 125.0(7)
C71 N10 Ag3 126.0(6)
C78 N11 C74 116.5(8)
C79 N12 C81 108.1(8)
C79 N12 Ag4 122.0(6)
C81 N12 Ag4 127.7(6)
C10 O1 C8 106.0(7)
C16 O2 C18 107.0(7)
C31 O3 C30 106.0(7)
C37 O4 C38 105.6(8)
C52 O5 C50 106.1(8)
C58 O6 C60 107.2(9)
C73 O7 C72 106.1(7)
C79 O8 C80 106.0(8)
O9 S1 O11 118.5(9)
O9 S1 O10 117.6(15)
O11 S1 O10 103.8(14)
O9 S1 C86 102.1(13)
O11 S1 C86 107.6(16)
O10 S1 C86 106.4(18)
O14 S2 O12 117.0(8)
O14 S2 O13 114.9(6)
O12 S2 O13 113.4(6)
O14 S2 C87 103.0(8)
O12 S2 C87 103.5(5)
O13 S2 C87 102.5(6)
O15 S3 O17 115.5(5)
O15 S3 O16 115.5(5)
O17 S3 O16 113.9(7)
O15 S3 C89 103.1(4)
O17 S3 C89 104.6(6)
O16 S3 C89 101.8(5)
O20 S4 O19 115.5(5)
O20 S4 O18 114.4(5)
O19 S4 O18 115.4(5)
O20 S4 C88 102.9(5)
O19 S4 C88 104.6(5)
O18 S4 C88 101.4(4)

loop_
_geom_bond_atom_site_label_1
_geom_bond_atom_site_label_2
_geom_bond_distance
C1 C6 1.395(15)
C1 C2 1.404(15)
C1 C9 1.500(15)
C2 C3 1.378(17)
C2 H2 0.9300
C3 C4 1.380(19)
C3 H3 0.9300
C4 C5 1.388(17)
C4 H4 0.9300
C5 C6 1.381(15)
C5 H5 0.9300
C6 C7 1.489(15)
C7 C8 1.529(14)
C7 H7A 0.9700
C7 H7B 0.9700
C8 O1 1.467(13)
C8 C9 1.550(14)
C8 H8 0.9800
C9 N1 1.471(12)
C9 H9 0.9800
C10 N1 1.273(12)
C10 O1 1.345(11)
C10 C11 1.486(14)
C11 N2 1.326(12)
C11 C12 1.395(13)
C12 C13 1.385(16)
C12 H12 0.9300
C13 C14 1.385(15)
C13 H13 0.9300
C14 C15 1.379(13)
C14 H14 0.9300
C15 N2 1.340(12)
C15 C16 1.486(14)
C16 N3 1.267(12)
C16 O2 1.347(11)
C17 N3 1.474(11)
C17 C25 1.504(13)
C17 C18 1.553(12)
C17 H17 0.9800
C18 O2 1.471(13)
C18 C19 1.533(14)
C18 H18 0.9800
C19 C20 1.519(13)
C19 H19A 0.9700
C19 H19B 0.9700
C20 C25 1.372(12)
C20 C21 1.399(14)
C21 C22 1.375(16)
C21 H21 0.9300
C22 C23 1.403(17)
C22 H22 0.9300
C23 C24 1.399(15)
C23 H23 0.9300
C24 C25 1.387(13)
C24 H24 0.9300
C26 C28 1.520(15)
C26 H26A 0.9600
C26 H26B 0.9600
C26 H26C 0.9600
C27 C28 1.527(15)
C27 H27A 0.9600
C27 H27B 0.9600
C27 H27C 0.9600
C28 C29 1.519(14)
C28 H28 0.9800
C29 N6 1.494(12)
C29 C30 1.543(13)
C29 H29 0.9800
C30 O3 1.464(13)
C30 H30A 0.9700
C30 H30B 0.9700
C31 N6 1.263(12)
C31 O3 1.344(11)
C31 C32 1.495(14)
C32 N5 1.328(12)
C32 C33 1.389(13)
C33 C34 1.381(15)
C33 H33 0.9300
C34 C35 1.385(15)
C34 H34 0.9300
C35 C36 1.396(14)
C35 H35 0.9300
C36 N5 1.347(13)
C36 C37 1.471(14)
C37 N4 1.248(12)
C37 O4 1.342(11)
C38 O4 1.442(13)
C38 C39 1.542(15)
C38 H38A 0.9700
C38 H38B 0.9700
C39 N4 1.488(12)
C39 C40 1.507(16)
C39 H39 0.9800
C40 C41 1.511(17)
C40 C42 1.538(16)
C40 H40 0.9800
C41 H41A 0.9600
C41 H41B 0.9600
C41 H41C 0.9600
C42 H42A 0.9600
C42 H42B 0.9600
C42 H42C 0.9600
C43 C48 1.386(13)
C43 C44 1.399(14)
C43 C51 1.514(15)
C44 C45 1.379(15)
C44 H44 0.9300
C45 C46 1.411(14)
C45 H45 0.9300
C46 C47 1.385(17)
C46 H46 0.9300
C47 C48 1.397(16)
C47 H47 0.9300
C48 C49 1.511(16)
C49 C50 1.542(16)
C49 H49A 0.9700
C49 H49B 0.9700
C50 O5 1.476(15)
C50 C51 1.545(14)
C50 H50 0.9800
C51 N7 1.468(12)
C51 H51 0.9800
C52 N7 1.279(13)
C52 O5 1.342(12)
C52 C53 1.489(15)
C53 N8 1.308(14)
C53 C54 1.386(15)
C54 C55 1.414(19)
C54 H54 0.9300
C55 C56 1.357(19)
C55 H55 0.9300
C56 C57 1.393(15)
C56 H56 0.9300
C57 N8 1.336(13)
C57 C58 1.475(16)
C58 N9 1.268(14)
C58 O6 1.347(11)
C59 N9 1.479(13)
C59 C67 1.517(15)
C59 C60 1.559(16)
C59 H59 0.9800
C60 O6 1.465(15)
C60 C61 1.556(15)
C60 H60 0.9800
C61 C62 1.493(19)
C61 H61A 0.9700
C61 H61B 0.9700
C62 C67 1.383(17)
C62 C63 1.396(16)
C63 C64 1.36(2)
C63 H63 0.9300
C64 C65 1.38(2)
C64 H64 0.9300
C65 C66 1.384(18)
C65 H65 0.9300
C66 C67 1.374(18)
C66 H66 0.9300
C68 C70 1.526(14)
C68 H68A 0.9600
C68 H68B 0.9600
C68 H68C 0.9600
C69 C70 1.515(16)
C69 H69A 0.9600
C69 H69B 0.9600
C69 H69C 0.9600
C70 C71 1.533(15)
C70 H70 0.9800
C71 N10 1.510(11)
C71 C72 1.527(13)
C71 H71 0.9800
C72 O7 1.455(12)
C72 H72A 0.9700
C72 H72B 0.9700
C73 N10 1.250(12)
C73 O7 1.343(11)
C73 C74 1.484(13)
C74 N11 1.344(12)
C74 C75 1.389(13)
C75 C76 1.384(15)
C75 H75 0.9300
C76 C77 1.391(14)
C76 H76 0.9300
C77 C78 1.390(14)
C77 H77 0.9300
C78 N11 1.344(12)
C78 C79 1.489(13)
C79 N12 1.257(12)
C79 O8 1.343(11)
C80 O8 1.441(12)
C80 C81 1.542(14)
C80 H80A 0.9700
C80 H80B 0.9700
C81 N12 1.485(11)
C81 C82 1.511(14)
C81 H81 0.9800
C82 C83 1.516(15)
C82 C84 1.542(14)
C82 H82 0.9800
C83 H83A 0.9600
C83 H83B 0.9600
C83 H83C 0.9600
C84 H84A 0.9600
C84 H84B 0.9600
C84 H84C 0.9600
C86 F2 1.24(3)
C86 F1 1.43(3)
C86 F3 1.48(5)
C86 S1 1.61(3)
C87 F6 1.332(14)
C87 F5 1.339(13)
C87 F4 1.339(15)
C87 S2 1.799(16)
C88 F12 1.328(13)
C88 F11 1.333(11)
C88 F10 1.343(13)
C88 S4 1.812(11)
C89 F9 1.298(16)
C89 F8 1.330(14)
C89 F7 1.353(11)
C89 S3 1.822(10)
Ag1 N1 2.148(8)
Ag1 N4 2.166(7)
Ag1 Ag2 3.0530(11)
Ag2 N3 2.131(7)
Ag2 N6 2.137(7)
Ag3 N7 2.117(8)
Ag3 N10 2.141(7)
Ag3 Ag4 3.0461(9)
Ag4 N9 2.157(8)
Ag4 N12 2.171(8)
O9 S1 1.402(13)
O10 S1 1.52(2)
O11 S1 1.468(13)
O12 S2 1.438(10)
O13 S2 1.454(9)
O14 S2 1.423(9)
O15 S3 1.422(7)
O16 S3 1.444(9)
O17 S3 1.423(9)
O18 S4 1.443(7)
O19 S4 1.435(8)
O20 S4 1.433(7)

loop_
_geom_torsion_atom_site_label_1
_geom_torsion_atom_site_label_2
_geom_torsion_atom_site_label_3
_geom_torsion_atom_site_label_4
_geom_torsion
C6 C1 C2 C3 -2.0(16)
C9 C1 C2 C3 -179.8(10)
C1 C2 C3 C4 0.0(17)
C2 C3 C4 C5 1.5(18)
C3 C4 C5 C6 -1.0(16)
C4 C5 C6 C1 -1.0(15)
C4 C5 C6 C7 179.7(11)
C2 C1 C6 C5 2.6(15)
C9 C1 C6 C5 -179.3(9)
C2 C1 C6 C7 -178.1(10)
C9 C1 C6 C7 0.0(12)
C5 C6 C7 C8 -177.8(10)
C1 C6 C7 C8 2.9(12)
C6 C7 C8 O1 -118.3(9)
C6 C7 C8 C9 -4.6(11)
C6 C1 C9 N1 109.0(10)
C2 C1 C9 N1 -73.1(13)
C6 C1 C9 C8 -2.9(11)
C2 C1 C9 C8 175.0(10)
O1 C8 C9 N1 5.0(10)
C7 C8 C9 N1 -114.2(9)
O1 C8 C9 C1 123.7(8)
C7 C8 C9 C1 4.6(11)
N1 C10 C11 N2 -18.9(13)
O1 C10 C11 N2 165.9(8)
N1 C10 C11 C12 160.8(9)
O1 C10 C11 C12 -14.5(12)
N2 C11 C12 C13 1.3(14)
C10 C11 C12 C13 -178.3(8)
C11 C12 C13 C14 0.8(14)
C12 C13 C14 C15 -3.5(14)
C13 C14 C15 N2 4.3(14)
C13 C14 C15 C16 -171.0(8)
N2 C15 C16 N3 -22.9(13)
C14 C15 C16 N3 152.8(9)
N2 C15 C16 O2 161.1(8)
C14 C15 C16 O2 -23.3(12)
N3 C17 C18 O2 -7.0(9)
C25 C17 C18 O2 111.1(8)
N3 C17 C18 C19 -124.0(8)
C25 C17 C18 C19 -5.8(10)
O2 C18 C19 C20 -105.7(9)
C17 C18 C19 C20 5.3(11)
C18 C19 C20 C25 -2.9(12)
C18 C19 C20 C21 178.9(10)
C25 C20 C21 C22 1.8(15)
C19 C20 C21 C22 179.9(10)
C20 C21 C22 C23 -0.3(16)
C21 C22 C23 C24 -1.3(16)
C22 C23 C24 C25 1.4(15)
C21 C20 C25 C24 -1.7(14)
C19 C20 C25 C24 180.0(9)
C21 C20 C25 C17 177.5(8)
C19 C20 C25 C17 -0.8(11)
C23 C24 C25 C20 0.1(15)
C23 C24 C25 C17 -179.0(9)
N3 C17 C25 C20 117.0(8)
C18 C17 C25 C20 4.2(10)
N3 C17 C25 C24 -63.9(12)
C18 C17 C25 C24 -176.7(9)
C26 C28 C29 N6 -60.9(11)
C27 C28 C29 N6 174.9(8)
C26 C28 C29 C30 -177.1(9)
C27 C28 C29 C30 58.7(11)
N6 C29 C30 O3 5.3(10)
C28 C29 C30 O3 127.3(9)
N6 C31 C32 N5 -9.7(15)
O3 C31 C32 N5 171.1(8)
N6 C31 C32 C33 167.6(10)
O3 C31 C32 C33 -11.6(13)
N5 C32 C33 C34 4.1(15)
C31 C32 C33 C34 -173.0(9)
C32 C33 C34 C35 -2.8(14)
C33 C34 C35 C36 -1.2(14)
C34 C35 C36 N5 4.6(15)
C34 C35 C36 C37 -171.7(9)
N5 C36 C37 N4 -9.7(15)
C35 C36 C37 N4 166.8(10)
N5 C36 C37 O4 173.2(8)
C35 C36 C37 O4 -10.3(13)
O4 C38 C39 N4 -10.4(12)
O4 C38 C39 C40 109.8(11)
N4 C39 C40 C41 -55.1(13)
C38 C39 C40 C41 -168.1(10)
N4 C39 C40 C42 -177.4(10)
C38 C39 C40 C42 69.5(13)
C48 C43 C44 C45 0.3(14)
C51 C43 C44 C45 -178.3(9)
C43 C44 C45 C46 1.7(14)
C44 C45 C46 C47 -2.4(16)
C45 C46 C47 C48 1.0(16)
C44 C43 C48 C47 -1.7(15)
C51 C43 C48 C47 177.1(9)
C44 C43 C48 C49 178.0(10)
C51 C43 C48 C49 -3.1(12)
C46 C47 C48 C43 1.0(16)
C46 C47 C48 C49 -178.6(11)
C43 C48 C49 C50 1.4(13)
C47 C48 C49 C50 -178.9(11)
C48 C49 C50 O5 -112.6(10)
C48 C49 C50 C51 0.8(13)
C48 C43 C51 N7 117.2(9)
C44 C43 C51 N7 -64.0(13)
C48 C43 C51 C50 3.4(11)
C44 C43 C51 C50 -177.8(9)
O5 C50 C51 N7 -3.9(10)
C49 C50 C51 N7 -123.0(10)
O5 C50 C51 C43 116.6(8)
C49 C50 C51 C43 -2.5(12)
N7 C52 C53 N8 -25.4(14)
O5 C52 C53 N8 160.8(8)
N7 C52 C53 C54 149.8(10)
O5 C52 C53 C54 -24.1(14)
N8 C53 C54 C55 2.4(16)
C52 C53 C54 C55 -172.4(10)
C53 C54 C55 C56 -0.5(17)
C54 C55 C56 C57 -1.9(17)
C55 C56 C57 N8 2.7(16)
C55 C56 C57 C58 -177.1(10)
N8 C57 C58 N9 -14.3(14)
C56 C57 C58 N9 165.6(10)
N8 C57 C58 O6 167.7(8)
C56 C57 C58 O6 -12.4(14)
N9 C59 C60 O6 4.3(10)
C67 C59 C60 O6 124.0(9)
N9 C59 C60 C61 -113.2(10)
C67 C59 C60 C61 6.5(13)
O6 C60 C61 C62 -118.0(11)
C59 C60 C61 C62 -6.3(14)
C60 C61 C62 C67 3.9(15)
C60 C61 C62 C63 -174.9(11)
C67 C62 C63 C64 0.1(17)
C61 C62 C63 C64 178.7(13)
C62 C63 C64 C65 -1.1(18)
C63 C64 C65 C66 0.6(19)
C64 C65 C66 C67 0.9(17)
C65 C66 C67 C62 -1.9(17)
C65 C66 C67 C59 -179.1(10)
C63 C62 C67 C66 1.4(18)
C61 C62 C67 C66 -177.4(12)
C63 C62 C67 C59 179.1(10)
C61 C62 C67 C59 0.3(15)
N9 C59 C67 C66 -73.9(15)
C60 C59 C67 C66 173.2(11)
N9 C59 C67 C62 108.6(11)
C60 C59 C67 C62 -4.3(12)
C69 C70 C71 N10 -64.2(11)
C68 C70 C71 N10 171.2(9)
C69 C70 C71 C72 179.9(9)
C68 C70 C71 C72 55.3(12)
N10 C71 C72 O7 2.1(9)
C70 C71 C72 O7 123.6(8)
N10 C73 C74 N11 -14.2(14)
O7 C73 C74 N11 167.8(8)
N10 C73 C74 C75 166.2(9)
O7 C73 C74 C75 -11.8(12)
N11 C74 C75 C76 3.5(14)
C73 C74 C75 C76 -176.9(9)
C74 C75 C76 C77 0.3(14)
C75 C76 C77 C78 -4.3(15)
C76 C77 C78 N11 5.2(15)
C76 C77 C78 C79 -172.6(9)
N11 C78 C79 N12 -14.6(14)
C77 C78 C79 N12 163.4(9)
N11 C78 C79 O8 168.6(8)
C77 C78 C79 O8 -13.4(12)
O8 C80 C81 N12 -3.3(10)
O8 C80 C81 C82 118.5(9)
N12 C81 C82 C83 -65.6(11)
C80 C81 C82 C83 178.3(9)
N12 C81 C82 C84 172.3(8)
C80 C81 C82 C84 56.2(11)
O1 C10 N1 C9 0.0(11)
C11 C10 N1 C9 -175.2(8)
O1 C10 N1 Ag1 169.7(6)
C11 C10 N1 Ag1 -5.5(13)
C1 C9 N1 C10 -115.0(9)
C8 C9 N1 C10 -3.2(10)
C1 C9 N1 Ag1 75.6(10)
C8 C9 N1 Ag1 -172.6(6)
C12 C11 N2 C15 -0.7(13)
C10 C11 N2 C15 178.9(7)
C14 C15 N2 C11 -2.2(13)
C16 C15 N2 C11 173.3(8)
O2 C16 N3 C17 -1.2(11)
C15 C16 N3 C17 -177.2(8)
O2 C16 N3 Ag2 -178.3(6)
C15 C16 N3 Ag2 5.7(14)
C25 C17 N3 C16 -107.7(9)
C18 C17 N3 C16 5.3(10)
C25 C17 N3 Ag2 69.6(9)
C18 C17 N3 Ag2 -177.4(6)
O4 C37 N4 C39 -0.7(12)
C36 C37 N4 C39 -177.7(9)
O4 C37 N4 Ag1 161.2(7)
C36 C37 N4 Ag1 -15.8(13)
C40 C39 N4 C37 -113.5(10)
C38 C39 N4 C37 7.1(12)
C40 C39 N4 Ag1 86.0(11)
C38 C39 N4 Ag1 -153.5(8)
C33 C32 N5 C36 -0.9(14)
C31 C32 N5 C36 176.2(8)
C35 C36 N5 C32 -3.5(14)
C37 C36 N5 C32 173.0(8)
O3 C31 N6 C29 0.2(12)
C32 C31 N6 C29 -178.9(9)
O3 C31 N6 Ag2 164.0(6)
C32 C31 N6 Ag2 -15.1(15)
C28 C29 N6 C31 -125.3(9)
C30 C29 N6 C31 -3.6(10)
C28 C29 N6 Ag2 70.0(9)
C30 C29 N6 Ag2 -168.2(6)
O5 C52 N7 C51 -0.5(12)
C53 C52 N7 C51 -174.3(9)
O5 C52 N7 Ag3 172.5(6)
C53 C52 N7 Ag3 -1.2(14)
C43 C51 N7 C52 -110.6(9)
C50 C51 N7 C52 2.9(10)
C43 C51 N7 Ag3 75.8(9)
C50 C51 N7 Ag3 -170.8(6)
C54 C53 N8 C57 -1.7(15)
C52 C53 N8 C57 173.3(8)
C56 C57 N8 C53 -0.9(14)
C58 C57 N8 C53 178.9(8)
O6 C58 N9 C59 1.2(11)
C57 C58 N9 C59 -176.8(9)
O6 C58 N9 Ag4 173.0(6)
C57 C58 N9 Ag4 -5.0(13)
C67 C59 N9 C58 -116.6(10)
C60 C59 N9 C58 -3.5(10)
C67 C59 N9 Ag4 71.6(11)
C60 C59 N9 Ag4 -175.3(6)
O7 C73 N10 C71 0.0(11)
C74 C73 N10 C71 -178.0(8)
O7 C73 N10 Ag3 169.8(6)
C74 C73 N10 Ag3 -8.3(13)
C72 C71 N10 C73 -1.4(10)
C70 C71 N10 C73 -125.3(9)
C72 C71 N10 Ag3 -171.0(6)
C70 C71 N10 Ag3 65.1(10)
C77 C78 N11 C74 -1.6(13)
C79 C78 N11 C74 176.3(8)
C75 C74 N11 C78 -2.8(13)
C73 C74 N11 C78 177.6(8)
O8 C79 N12 C81 -1.2(11)
C78 C79 N12 C81 -177.8(8)
O8 C79 N12 Ag4 163.1(6)
C78 C79 N12 Ag4 -13.5(13)
C82 C81 N12 C79 -120.7(9)
C80 C81 N12 C79 2.8(10)
C82 C81 N12 Ag4 76.3(10)
C80 C81 N12 Ag4 -160.3(7)
N1 C10 O1 C8 3.5(11)
C11 C10 O1 C8 179.0(7)
C7 C8 O1 C10 111.6(9)
C9 C8 O1 C10 -5.0(10)
N3 C16 O2 C18 -3.7(11)
C15 C16 O2 C18 172.6(7)
C19 C18 O2 C16 120.6(8)
C17 C18 O2 C16 6.5(9)
N6 C31 O3 C30 3.4(12)
C32 C31 O3 C30 -177.3(8)
C29 C30 O3 C31 -5.2(10)
N4 C37 O4 C38 -6.6(13)
C36 C37 O4 C38 170.8(9)
C39 C38 O4 C37 10.5(12)
N7 C52 O5 C50 -2.2(12)
C53 C52 O5 C50 172.0(8)
C49 C50 O5 C52 120.6(9)
C51 C50 O5 C52 3.6(10)
N9 C58 O6 C60 1.8(12)
C57 C58 O6 C60 180.0(8)
C61 C60 O6 C58 110.8(10)
C59 C60 O6 C58 -3.8(10)
N10 C73 O7 C72 1.4(11)
C74 C73 O7 C72 179.6(8)
C71 C72 O7 C73 -2.1(10)
N12 C79 O8 C80 -1.2(12)
C78 C79 O8 C80 175.9(8)
C81 C80 O8 C79 2.8(11)
F2 C86 S1 O9 -65(3)
F1 C86 S1 O9 170(3)
F3 C86 S1 O9 64(3)
F2 C86 S1 O11 170(2)
F1 C86 S1 O11 44(3)
F3 C86 S1 O11 -61(3)
F2 C86 S1 O10 59(3)
F1 C86 S1 O10 -66(3)
F3 C86 S1 O10 -172(2)
F6 C87 S2 O14 61.3(10)
F5 C87 S2 O14 -59.2(10)
F4 C87 S2 O14 -177.3(9)
F6 C87 S2 O12 -176.5(9)
F5 C87 S2 O12 63.0(10)
F4 C87 S2 O12 -55.0(10)
F6 C87 S2 O13 -58.4(10)
F5 C87 S2 O13 -178.9(8)
F4 C87 S2 O13 63.1(9)
F9 C89 S3 O15 -58.6(9)
F8 C89 S3 O15 61.8(10)
F7 C89 S3 O15 -179.2(9)
F9 C89 S3 O17 -179.8(9)
F8 C89 S3 O17 -59.4(10)
F7 C89 S3 O17 59.6(10)
F9 C89 S3 O16 61.4(9)
F8 C89 S3 O16 -178.2(9)
F7 C89 S3 O16 -59.1(10)
F12 C88 S4 O20 52.7(9)
F11 C88 S4 O20 -68.1(9)
F10 C88 S4 O20 172.7(7)
F12 C88 S4 O19 173.7(8)
F11 C88 S4 O19 53.0(9)
F10 C88 S4 O19 -66.3(8)
F12 C88 S4 O18 -66.0(9)
F11 C88 S4 O18 173.3(8)
F10 C88 S4 O18 54.0(8)
